data_7107409
loop_
_publ_author_name
'Gary K.-Y. Ng'
'Joseph W. Ziller'
'Andrew Borovik'

_publ_section_title
;
 Preparation and structures of dinuclear complexes containing
 M<sup>II</sup>-OH centers
;
_journal_name_full 'Chem. Commun.'
_journal_page_first 2546
_journal_paper_doi 10.1039/c2cc16277f
_journal_volume 48
_journal_year 2012
_chemical_formula_sum 'C77.5 H105 B Co2 N12 O2.5'
_chemical_formula_weight 1373.41
_chemical_name_systematic
;
?
;
_space_group_IT_number 2
_symmetry_cell_setting triclinic
_symmetry_space_group_name_Hall '-P 1'
_symmetry_space_group_name_H-M 'P -1'
_atom_sites_solution_hydrogens mixed
_atom_sites_solution_primary direct
_atom_sites_solution_secondary difmap
_audit_creation_method SHELXTL
_cell_angle_alpha 99.2803(9)
_cell_angle_beta 96.3614(9)
_cell_angle_gamma 104.0454(9)
_cell_formula_units_Z 2
_cell_length_a 13.4546(9)
_cell_length_b 15.3395(10)
_cell_length_c 19.6642(13)
_cell_measurement_reflns_used 9882
_cell_measurement_temperature 163(2)
_cell_measurement_theta_max 27.76
_cell_measurement_theta_min 2.30
_cell_volume 3837.6(4)
_computing_cell_refinement 'Bruker SAINT'
_computing_data_collection 'Bruker APEX2'
_computing_data_reduction 'Bruker SAINT'
_computing_molecular_graphics 'Bruker SHELXTL'
_computing_publication_material 'Bruker SHELXTL'
_computing_structure_refinement 'SHELXL-97 (Sheldrick, 2008)'
_computing_structure_solution 'SHELXS-97 (Sheldrick, 2008)'
_diffrn_ambient_temperature 163(2)
_diffrn_measured_fraction_theta_full 0.997
_diffrn_measured_fraction_theta_max 0.995
_diffrn_measurement_device_type 'Bruker APEX-II CCD'
_diffrn_measurement_method '\f and \w scans'
_diffrn_radiation_monochromator graphite
_diffrn_radiation_source 'fine-focus sealed tube'
_diffrn_radiation_type MoK\a
_diffrn_radiation_wavelength 0.71073
_diffrn_reflns_av_R_equivalents 0.0415
_diffrn_reflns_av_sigmaI/netI 0.0566
_diffrn_reflns_limit_h_max 16
_diffrn_reflns_limit_h_min -16
_diffrn_reflns_limit_k_max 19
_diffrn_reflns_limit_k_min -19
_diffrn_reflns_limit_l_max 24
_diffrn_reflns_limit_l_min -24
_diffrn_reflns_number 41752
_diffrn_reflns_theta_full 25.50
_diffrn_reflns_theta_max 26.37
_diffrn_reflns_theta_min 1.40
_exptl_absorpt_coefficient_mu 0.485
_exptl_absorpt_correction_T_max 0.9600
_exptl_absorpt_correction_T_min 0.8938
_exptl_absorpt_correction_type numerical
_exptl_absorpt_process_details 'Bruker SADABS'
_exptl_crystal_colour green
_exptl_crystal_density_diffrn 1.189
_exptl_crystal_density_meas ?
_exptl_crystal_density_method 'not measured'
_exptl_crystal_description block
_exptl_crystal_F_000 1466
_exptl_crystal_size_max 0.24
_exptl_crystal_size_mid 0.20
_exptl_crystal_size_min 0.09
_refine_diff_density_max 0.728
_refine_diff_density_min -0.388
_refine_diff_density_rms 0.056
_refine_ls_extinction_method none
_refine_ls_goodness_of_fit_ref 1.014
_refine_ls_hydrogen_treatment mixed
_refine_ls_matrix_type full
_refine_ls_number_parameters 881
_refine_ls_number_reflns 15634
_refine_ls_number_restraints 0
_refine_ls_restrained_S_all 1.014
_refine_ls_R_factor_all 0.0797
_refine_ls_R_factor_gt 0.0466
_refine_ls_shift/su_max 0.001
_refine_ls_shift/su_mean 0.000
_refine_ls_structure_factor_coef Fsqd
_refine_ls_weighting_details 'calc w=1/[\s^2^(Fo^2^)+(0.0554P)^2^+1.6703P] where P=(Fo^2^+2Fc^2^)/3'
_refine_ls_weighting_scheme calc
_refine_ls_wR_factor_gt 0.1089
_refine_ls_wR_factor_ref 0.1230
_reflns_number_gt 10834
_reflns_number_total 15634
_reflns_threshold_expression >2sigma(I)
_cod_data_source_file c2cc16277f.txt
_cod_data_source_block asb180
_cod_depositor_comments
;
The following automatic conversions were performed:

'_exptl_crystal_density_meas' value 'none' was changed to '?' - the
value is perceived as not measured.

Automatic conversion script
Id: cif_fix_values 3008 2015-01-20 13:52:24Z robertas 

The following automatic conversions were performed:

'_atom_sites_solution_hydrogens' value 'difmap & geom' was changed to
'mixed'.

Automatic conversion script
Id: cif_fix_values 6452 2018-10-05 10:23:21Z andrius 
;
_cod_original_sg_symbol_H-M P-1
_cod_original_formula_sum 'C77.50 H105 B Co2 N12 O2.50'
_cod_database_code 7107409

loop_
_symmetry_equiv_pos_as_xyz
'x, y, z'
'-x, -y, -z'

loop_
_atom_site_label
_atom_site_type_symbol
_atom_site_fract_x
_atom_site_fract_y
_atom_site_fract_z
_atom_site_U_iso_or_equiv
_atom_site_adp_type
_atom_site_occupancy
_atom_site_symmetry_multiplicity
_atom_site_calc_flag
_atom_site_refinement_flags
_atom_site_disorder_assembly
_atom_site_disorder_group
Co1 Co 0.57206(3) 0.35715(2) 0.308719(17) 0.02466(9) Uani 1 1 d . . .
Co2 Co 0.25446(3) 0.22190(2) 0.223173(18) 0.02495(9) Uani 1 1 d . . .
O1 O 0.53687(14) 0.34237(12) 0.20851(9) 0.0307(4) Uani 1 1 d . . .
H1 H 0.4731 0.3172 0.1963 0.046 Uiso 1 1 calc R . .
O2 O 0.35586(14) 0.17845(12) 0.17365(9) 0.0316(4) Uani 1 1 d . . .
H2 H 0.4154 0.2017 0.1969 0.047 Uiso 1 1 calc R . .
N1 N 0.62135(16) 0.37877(14) 0.42159(11) 0.0272(5) Uani 1 1 d . . .
N2 N 0.66532(16) 0.49333(14) 0.33364(11) 0.0301(5) Uani 1 1 d . . .
N3 N 0.65321(15) 0.25730(14) 0.31705(11) 0.0256(5) Uani 1 1 d . . .
N4 N 0.43525(16) 0.33347(14) 0.34653(10) 0.0254(5) Uani 1 1 d . . .
N5 N 0.6002(2) 0.53054(17) 0.23198(13) 0.0414(6) Uani 1 1 d . . .
H5 H 0.573(2) 0.469(2) 0.2159(14) 0.037(8) Uiso 1 1 d . . .
N6 N 0.67546(18) 0.23668(15) 0.20139(11) 0.0306(5) Uani 1 1 d . . .
H6 H 0.631(2) 0.271(2) 0.1953(15) 0.042(8) Uiso 1 1 d . . .
N7 N 0.13330(16) 0.26441(14) 0.27559(11) 0.0282(5) Uani 1 1 d . . .
N8 N 0.19903(17) 0.29913(14) 0.15584(11) 0.0319(5) Uani 1 1 d . . .
N9 N 0.14629(16) 0.09545(14) 0.22195(11) 0.0273(5) Uani 1 1 d . . .
N10 N 0.33257(15) 0.29578(14) 0.31822(11) 0.0256(5) Uani 1 1 d . . .
N11 N 0.2732(2) 0.24311(17) 0.06436(13) 0.0425(6) Uani 1 1 d . . .
H11 H 0.305(2) 0.217(2) 0.0964(16) 0.050(9) Uiso 1 1 d . . .
N12 N 0.26051(19) 0.00839(16) 0.19735(13) 0.0338(6) Uani 1 1 d . . .
H12 H 0.297(2) 0.0538(19) 0.1889(14) 0.028(8) Uiso 1 1 d . . .
C1 C 0.7239(2) 0.44580(19) 0.43838(14) 0.0321(6) Uani 1 1 d . . .
H1A H 0.7783 0.4141 0.4288 0.038 Uiso 1 1 calc R . .
H1B H 0.7374 0.4740 0.4886 0.038 Uiso 1 1 calc R . .
C2 C 0.7286(2) 0.51879(18) 0.39594(14) 0.0308(6) Uani 1 1 d . . .
C3 C 0.7941(2) 0.60507(19) 0.41897(15) 0.0372(7) Uani 1 1 d . . .
H3A H 0.8368 0.6207 0.4633 0.045 Uiso 1 1 calc R . .
C4 C 0.7969(2) 0.6689(2) 0.37637(17) 0.0425(7) Uani 1 1 d . . .
H4A H 0.8430 0.7285 0.3908 0.051 Uiso 1 1 calc R . .
C5 C 0.7338(2) 0.64626(19) 0.31411(16) 0.0417(7) Uani 1 1 d . . .
H5A H 0.7349 0.6901 0.2850 0.050 Uiso 1 1 calc R . .
C6 C 0.6661(2) 0.55694(19) 0.29247(15) 0.0346(6) Uani 1 1 d . . .
C7 C 0.5813(3) 0.5929(2) 0.18692(16) 0.0453(8) Uani 1 1 d . . .
H7A H 0.6392 0.6062 0.1599 0.054 Uiso 1 1 calc R . .
H7B H 0.5796 0.6514 0.2160 0.054 Uiso 1 1 calc R . .
C8 C 0.4796(3) 0.5538(2) 0.13661(15) 0.0408(7) Uani 1 1 d . . .
C9 C 0.4830(3) 0.4678(2) 0.08601(15) 0.0495(8) Uani 1 1 d . . .
H9A H 0.4913 0.4202 0.1123 0.074 Uiso 1 1 calc R . .
H9B H 0.5415 0.4827 0.0606 0.074 Uiso 1 1 calc R . .
H9C H 0.4182 0.4454 0.0528 0.074 Uiso 1 1 calc R . .
C10 C 0.4665(3) 0.6263(2) 0.09382(18) 0.0642(11) Uani 1 1 d . . .
H10A H 0.4024 0.6026 0.0601 0.096 Uiso 1 1 calc R . .
H10B H 0.5258 0.6410 0.0689 0.096 Uiso 1 1 calc R . .
H10C H 0.4630 0.6818 0.1250 0.096 Uiso 1 1 calc R . .
C11 C 0.3889(3) 0.5299(3) 0.17590(18) 0.0616(10) Uani 1 1 d . . .
H11A H 0.3983 0.4831 0.2027 0.092 Uiso 1 1 calc R . .
H11B H 0.3243 0.5064 0.1426 0.092 Uiso 1 1 calc R . .
H11C H 0.3856 0.5849 0.2078 0.092 Uiso 1 1 calc R . .
C12 C 0.6244(2) 0.28862(18) 0.43680(14) 0.0312(6) Uani 1 1 d . . .
H12A H 0.5533 0.2521 0.4381 0.037 Uiso 1 1 calc R . .
H12B H 0.6665 0.2966 0.4831 0.037 Uiso 1 1 calc R . .
C13 C 0.67093(19) 0.23870(18) 0.38159(14) 0.0290(6) Uani 1 1 d . . .
C14 C 0.7272(2) 0.17849(18) 0.39679(15) 0.0337(6) Uani 1 1 d . . .
H14A H 0.7391 0.1677 0.4428 0.040 Uiso 1 1 calc R . .
C15 C 0.7659(2) 0.13405(19) 0.34275(15) 0.0370(7) Uani 1 1 d . . .
H15A H 0.8043 0.0916 0.3516 0.044 Uiso 1 1 calc R . .
C16 C 0.7491(2) 0.15106(18) 0.27671(15) 0.0331(6) Uani 1 1 d . . .
H16A H 0.7754 0.1204 0.2397 0.040 Uiso 1 1 calc R . .
C17 C 0.69239(19) 0.21464(17) 0.26433(14) 0.0280(6) Uani 1 1 d . . .
C18 C 0.7271(2) 0.2079(2) 0.14427(15) 0.0406(7) Uani 1 1 d . . .
H18A H 0.7008 0.1407 0.1284 0.049 Uiso 1 1 calc R . .
H18B H 0.8023 0.2220 0.1613 0.049 Uiso 1 1 calc R . .
C19 C 0.7109(3) 0.2541(2) 0.08241(16) 0.0479(8) Uani 1 1 d . . .
C20 C 0.7474(3) 0.3579(2) 0.10432(19) 0.0622(10) Uani 1 1 d . . .
H20A H 0.8203 0.3760 0.1264 0.093 Uiso 1 1 calc R . .
H20B H 0.7050 0.3789 0.1375 0.093 Uiso 1 1 calc R . .
H20C H 0.7406 0.3858 0.0631 0.093 Uiso 1 1 calc R . .
C21 C 0.5943(3) 0.2250(3) 0.05061(17) 0.0601(10) Uani 1 1 d . . .
H21A H 0.5541 0.2471 0.0850 0.090 Uiso 1 1 calc R . .
H21B H 0.5705 0.1580 0.0378 0.090 Uiso 1 1 calc R . .
H21C H 0.5846 0.2514 0.0090 0.090 Uiso 1 1 calc R . .
C22 C 0.7731(3) 0.2208(3) 0.02833(19) 0.0697(11) Uani 1 1 d . . .
H22A H 0.8469 0.2394 0.0482 0.105 Uiso 1 1 calc R . .
H22B H 0.7628 0.2476 -0.0130 0.105 Uiso 1 1 calc R . .
H22C H 0.7497 0.1538 0.0151 0.105 Uiso 1 1 calc R . .
C23 C 0.54351(19) 0.41458(19) 0.45578(13) 0.0300(6) Uani 1 1 d . . .
H23A H 0.5575 0.4814 0.4575 0.036 Uiso 1 1 calc R . .
H23B H 0.5464 0.4037 0.5042 0.036 Uiso 1 1 calc R . .
C24 C 0.4389(2) 0.36624(17) 0.41462(13) 0.0277(6) Uani 1 1 d . . .
C25 C 0.3401(2) 0.35065(17) 0.43198(14) 0.0302(6) Uani 1 1 d . . .
H25A H 0.3206 0.3665 0.4764 0.036 Uiso 1 1 calc R . .
C26 C 0.27604(19) 0.30644(17) 0.36950(13) 0.0272(6) Uani 1 1 d . . .
C27 C 0.1611(2) 0.26902(18) 0.35100(14) 0.0315(6) Uani 1 1 d . . .
H27A H 0.1394 0.2072 0.3621 0.038 Uiso 1 1 calc R . .
H27B H 0.1258 0.3093 0.3779 0.038 Uiso 1 1 calc R . .
C28 C 0.1345(2) 0.35509(17) 0.25946(14) 0.0323(6) Uani 1 1 d . . .
H28A H 0.1946 0.4019 0.2886 0.039 Uiso 1 1 calc R . .
H28B H 0.0705 0.3714 0.2703 0.039 Uiso 1 1 calc R . .
C29 C 0.1418(2) 0.35361(18) 0.18385(15) 0.0340(6) Uani 1 1 d . . .
C30 C 0.0956(2) 0.4058(2) 0.14628(17) 0.0435(8) Uani 1 1 d . . .
H30A H 0.0564 0.4434 0.1673 0.052 Uiso 1 1 calc R . .
C31 C 0.1082(3) 0.4018(2) 0.07696(17) 0.0518(9) Uani 1 1 d . . .
H31A H 0.0773 0.4370 0.0498 0.062 Uiso 1 1 calc R . .
C32 C 0.1649(3) 0.3471(2) 0.04740(16) 0.0484(8) Uani 1 1 d . . .
H32A H 0.1723 0.3435 -0.0004 0.058 Uiso 1 1 calc R . .
C33 C 0.2124(2) 0.29616(19) 0.08807(15) 0.0380(7) Uani 1 1 d . . .
C34 C 0.2942(3) 0.2251(2) -0.00649(16) 0.0515(8) Uani 1 1 d . . .
H34A H 0.3698 0.2333 -0.0051 0.062 Uiso 1 1 calc R . .
H34B H 0.2747 0.2711 -0.0314 0.062 Uiso 1 1 calc R . .
C35 C 0.2375(3) 0.1301(3) -0.04779(18) 0.0589(10) Uani 1 1 d . . .
C36 C 0.1208(3) 0.1155(3) -0.0515(2) 0.0739(11) Uani 1 1 d . . .
H36A H 0.1037 0.1236 -0.0041 0.111 Uiso 1 1 calc R . .
H36B H 0.0850 0.0533 -0.0768 0.111 Uiso 1 1 calc R . .
H36C H 0.0987 0.1602 -0.0758 0.111 Uiso 1 1 calc R . .
C37 C 0.2672(4) 0.1242(3) -0.12127(19) 0.0892(15) Uani 1 1 d . . .
H37A H 0.3428 0.1369 -0.1179 0.134 Uiso 1 1 calc R . .
H37B H 0.2431 0.1693 -0.1440 0.134 Uiso 1 1 calc R . .
H37C H 0.2347 0.0625 -0.1488 0.134 Uiso 1 1 calc R . .
C38 C 0.2723(4) 0.0585(3) -0.0137(2) 0.0938(16) Uani 1 1 d . . .
H38A H 0.2523 0.0613 0.0328 0.141 Uiso 1 1 calc R . .
H38B H 0.3479 0.0704 -0.0096 0.141 Uiso 1 1 calc R . .
H38C H 0.2394 -0.0024 -0.0423 0.141 Uiso 1 1 calc R . .
C39 C 0.0355(2) 0.19510(18) 0.24641(15) 0.0337(6) Uani 1 1 d . . .
H39A H 0.0092 0.2047 0.1999 0.040 Uiso 1 1 calc R . .
H39B H -0.0170 0.2007 0.2772 0.040 Uiso 1 1 calc R . .
C40 C 0.05320(19) 0.10059(17) 0.23990(14) 0.0291(6) Uani 1 1 d . . .
C41 C -0.0206(2) 0.02751(19) 0.24995(15) 0.0353(6) Uani 1 1 d . . .
H41A H -0.0840 0.0346 0.2639 0.042 Uiso 1 1 calc R . .
C42 C 0.0001(2) -0.05819(19) 0.23911(15) 0.0373(7) Uani 1 1 d . . .
H42A H -0.0501 -0.1106 0.2452 0.045 Uiso 1 1 calc R . .
C43 C 0.0917(2) -0.06700(18) 0.21984(14) 0.0328(6) Uani 1 1 d . . .
H43A H 0.1049 -0.1256 0.2112 0.039 Uiso 1 1 calc R . .
C44 C 0.1670(2) 0.01182(17) 0.21281(13) 0.0284(6) Uani 1 1 d . . .
C45 C 0.2968(2) -0.07347(19) 0.19280(17) 0.0414(7) Uani 1 1 d . . .
H45A H 0.2659 -0.1142 0.1471 0.050 Uiso 1 1 calc R . .
H45B H 0.2720 -0.1064 0.2296 0.050 Uiso 1 1 calc R . .
C46 C 0.4144(2) -0.0546(2) 0.20071(18) 0.0456(8) Uani 1 1 d . . .
C47 C 0.4554(3) -0.0134(2) 0.1401(2) 0.0636(10) Uani 1 1 d . . .
H47A H 0.4381 0.0451 0.1399 0.095 Uiso 1 1 calc R . .
H47B H 0.4235 -0.0557 0.0959 0.095 Uiso 1 1 calc R . .
H47C H 0.5309 -0.0031 0.1456 0.095 Uiso 1 1 calc R . .
C48 C 0.4661(3) 0.0096(2) 0.2692(2) 0.0617(10) Uani 1 1 d . . .
H48A H 0.4387 -0.0162 0.3079 0.092 Uiso 1 1 calc R . .
H48B H 0.4518 0.0693 0.2694 0.092 Uiso 1 1 calc R . .
H48C H 0.5411 0.0172 0.2744 0.092 Uiso 1 1 calc R . .
C49 C 0.4389(3) -0.1477(2) 0.1994(2) 0.0693(12) Uani 1 1 d . . .
H49A H 0.4144 -0.1735 0.2388 0.104 Uiso 1 1 calc R . .
H49B H 0.5140 -0.1392 0.2029 0.104 Uiso 1 1 calc R . .
H49C H 0.4040 -0.1895 0.1556 0.104 Uiso 1 1 calc R . .
B1 B 0.1123(2) 0.6647(2) 0.33878(15) 0.0274(6) Uani 1 1 d . . .
C50 C 0.2377(2) 0.67925(18) 0.36016(13) 0.0304(6) Uani 1 1 d . . .
C51 C 0.2850(2) 0.6078(2) 0.35128(14) 0.0377(7) Uani 1 1 d . . .
H51A H 0.2419 0.5469 0.3371 0.045 Uiso 1 1 calc R . .
C52 C 0.3922(2) 0.6208(3) 0.36205(15) 0.0480(8) Uani 1 1 d . . .
H52A H 0.4204 0.5696 0.3549 0.058 Uiso 1 1 calc R . .
C53 C 0.4569(3) 0.7078(3) 0.38296(17) 0.0572(10) Uani 1 1 d . . .
H53A H 0.5300 0.7175 0.3901 0.069 Uiso 1 1 calc R . .
C54 C 0.4137(3) 0.7806(3) 0.39339(19) 0.0589(10) Uani 1 1 d . . .
H54A H 0.4575 0.8410 0.4083 0.071 Uiso 1 1 calc R . .
C55 C 0.3061(2) 0.7666(2) 0.38236(16) 0.0444(8) Uani 1 1 d . . .
H55A H 0.2785 0.8181 0.3902 0.053 Uiso 1 1 calc R . .
C56 C 0.0769(2) 0.74170(17) 0.39246(13) 0.0280(6) Uani 1 1 d . . .
C57 C 0.0538(2) 0.72997(18) 0.45845(13) 0.0305(6) Uani 1 1 d . . .
H57A H 0.0561 0.6739 0.4724 0.037 Uiso 1 1 calc R . .
C58 C 0.0275(2) 0.79597(19) 0.50469(15) 0.0370(7) Uani 1 1 d . . .
H58A H 0.0133 0.7847 0.5492 0.044 Uiso 1 1 calc R . .
C59 C 0.0220(2) 0.87738(19) 0.48640(16) 0.0431(8) Uani 1 1 d . . .
H59A H 0.0030 0.9224 0.5175 0.052 Uiso 1 1 calc R . .
C60 C 0.0449(3) 0.8927(2) 0.42165(17) 0.0511(9) Uani 1 1 d . . .
H60A H 0.0421 0.9489 0.4082 0.061 Uiso 1 1 calc R . .
C61 C 0.0717(2) 0.82624(18) 0.37651(15) 0.0406(7) Uani 1 1 d . . .
H61A H 0.0873 0.8387 0.3325 0.049 Uiso 1 1 calc R . .
C62 C 0.04618(19) 0.56147(16) 0.34554(13) 0.0252(5) Uani 1 1 d . . .
C63 C 0.0718(2) 0.52285(17) 0.40275(14) 0.0302(6) Uani 1 1 d . . .
H63A H 0.1305 0.5562 0.4364 0.036 Uiso 1 1 calc R . .
C64 C 0.0157(2) 0.43825(18) 0.41276(15) 0.0343(6) Uani 1 1 d . . .
H64A H 0.0357 0.4157 0.4529 0.041 Uiso 1 1 calc R . .
C65 C -0.0687(2) 0.38710(18) 0.36442(15) 0.0342(7) Uani 1 1 d . . .
H65A H -0.1068 0.3288 0.3705 0.041 Uiso 1 1 calc R . .
C66 C -0.0971(2) 0.42232(17) 0.30680(15) 0.0320(6) Uani 1 1 d . . .
H66A H -0.1555 0.3881 0.2732 0.038 Uiso 1 1 calc R . .
C67 C -0.04056(19) 0.50726(17) 0.29793(14) 0.0278(6) Uani 1 1 d . . .
H67A H -0.0616 0.5296 0.2579 0.033 Uiso 1 1 calc R . .
C68 C 0.0889(2) 0.67644(16) 0.25748(13) 0.0270(6) Uani 1 1 d . . .
C69 C -0.0063(2) 0.68784(18) 0.22863(14) 0.0338(6) Uani 1 1 d . . .
H69A H -0.0563 0.6936 0.2584 0.041 Uiso 1 1 calc R . .
C70 C -0.0307(2) 0.69104(19) 0.15906(15) 0.0418(7) Uani 1 1 d . . .
H70A H -0.0966 0.6981 0.1419 0.050 Uiso 1 1 calc R . .
C71 C 0.0405(3) 0.6839(2) 0.11457(16) 0.0466(8) Uani 1 1 d . . .
H71A H 0.0242 0.6861 0.0667 0.056 Uiso 1 1 calc R . .
C72 C 0.1354(3) 0.6736(2) 0.14039(15) 0.0443(8) Uani 1 1 d . . .
H72A H 0.1852 0.6690 0.1103 0.053 Uiso 1 1 calc R . .
C73 C 0.1585(2) 0.66984(18) 0.21026(14) 0.0354(6) Uani 1 1 d . . .
H73A H 0.2245 0.6625 0.2267 0.042 Uiso 1 1 calc R . .
C74 C 0.2636(7) 0.1064(6) 0.6502(5) 0.087(3) Uiso 0.50 1 d P A 1
H74A H 0.2772 0.0744 0.6882 0.131 Uiso 0.50 1 calc PR A 1
H74B H 0.1891 0.1010 0.6405 0.131 Uiso 0.50 1 calc PR A 1
H74C H 0.3017 0.1712 0.6640 0.131 Uiso 0.50 1 calc PR A 1
C75 C 0.2977(8) 0.0650(7) 0.5872(5) 0.097(3) Uiso 0.50 1 d P A 1
H75A H 0.3722 0.0687 0.5996 0.116 Uiso 0.50 1 calc PR A 1
H75B H 0.2602 -0.0009 0.5761 0.116 Uiso 0.50 1 calc PR A 1
C76 C 0.2875(7) 0.0961(6) 0.5313(4) 0.061(2) Uiso 0.50 1 d P A 1
H76A H 0.3283 0.1611 0.5423 0.074 Uiso 0.50 1 calc PR A 1
H76B H 0.2138 0.0962 0.5212 0.074 Uiso 0.50 1 calc PR A 1
C77 C 0.3172(9) 0.0510(8) 0.4600(6) 0.090(3) Uiso 0.50 1 d P A 1
H77A H 0.3938 0.0648 0.4658 0.108 Uiso 0.50 1 calc PR A 1
H77B H 0.2905 -0.0163 0.4542 0.108 Uiso 0.50 1 calc PR A 1
C78 C 0.2825(9) 0.0762(7) 0.3954(5) 0.060(3) Uiso 0.50 1 d P A 1
H78A H 0.3072 0.0429 0.3568 0.091 Uiso 0.50 1 calc PR A 1
H78B H 0.3104 0.1423 0.3988 0.091 Uiso 0.50 1 calc PR A 1
H78C H 0.2066 0.0605 0.3869 0.091 Uiso 0.50 1 calc PR A 1
O3 O 0.2198(8) 0.1090(7) 0.4360(6) 0.158(3) Uiso 0.50 1 d P B 2
C79 C 0.3137(14) 0.0928(13) 0.4066(10) 0.144(8) Uiso 0.50 1 d P B 2
H79A H 0.2915 0.0520 0.3601 0.173 Uiso 0.50 1 calc PR B 2
H79B H 0.3583 0.1518 0.4006 0.173 Uiso 0.50 1 calc PR B 2
C80 C 0.3709(10) 0.0527(9) 0.4508(6) 0.106(4) Uiso 0.50 1 d P B 2
H80A H 0.4430 0.0915 0.4651 0.128 Uiso 0.50 1 calc PR B 2
H80B H 0.3726 -0.0086 0.4267 0.128 Uiso 0.50 1 calc PR B 2
C81 C 0.3152(7) 0.0448(7) 0.5154(6) 0.082(3) Uiso 0.50 1 d P B 2
H81A H 0.2641 -0.0153 0.5103 0.099 Uiso 0.50 1 calc PR B 2
H81B H 0.3645 0.0574 0.5593 0.099 Uiso 0.50 1 calc PR B 2
C82 C 0.2646(10) 0.1209(9) 0.5096(7) 0.112(4) Uiso 0.50 1 d P B 2
H82A H 0.2096 0.1181 0.5393 0.135 Uiso 0.50 1 calc PR B 2
H82B H 0.3164 0.1810 0.5249 0.135 Uiso 0.50 1 calc PR B 2

loop_
_atom_site_aniso_label
_atom_site_aniso_U_11
_atom_site_aniso_U_22
_atom_site_aniso_U_33
_atom_site_aniso_U_23
_atom_site_aniso_U_13
_atom_site_aniso_U_12
Co1 0.02422(19) 0.02739(19) 0.02402(19) 0.00482(14) 0.00585(14) 0.00917(15)
Co2 0.02550(19) 0.02133(18) 0.02749(19) 0.00100(14) 0.00465(15) 0.00745(14)
O1 0.0316(10) 0.0354(11) 0.0261(10) 0.0069(8) 0.0044(8) 0.0102(9)
O2 0.0333(10) 0.0279(10) 0.0339(11) 0.0011(8) 0.0094(8) 0.0101(8)
N1 0.0229(11) 0.0313(12) 0.0264(12) 0.0020(9) 0.0029(9) 0.0081(9)
N2 0.0288(12) 0.0299(12) 0.0307(12) 0.0039(10) 0.0067(10) 0.0067(10)
N3 0.0224(11) 0.0289(11) 0.0259(12) 0.0050(9) 0.0035(9) 0.0077(9)
N4 0.0233(11) 0.0287(11) 0.0241(11) 0.0028(9) 0.0053(9) 0.0081(9)
N5 0.0545(17) 0.0274(13) 0.0380(14) 0.0080(11) -0.0030(12) 0.0063(12)
N6 0.0349(13) 0.0335(13) 0.0277(12) 0.0058(10) 0.0101(10) 0.0151(11)
N7 0.0259(12) 0.0228(11) 0.0347(13) 0.0010(9) 0.0042(10) 0.0077(9)
N8 0.0369(13) 0.0259(12) 0.0331(13) 0.0027(10) 0.0035(10) 0.0119(10)
N9 0.0265(12) 0.0238(11) 0.0301(12) 0.0024(9) 0.0023(9) 0.0065(9)
N10 0.0215(11) 0.0277(11) 0.0263(11) 0.0009(9) 0.0040(9) 0.0071(9)
N11 0.0601(18) 0.0444(15) 0.0290(14) 0.0062(11) 0.0085(12) 0.0251(14)
N12 0.0333(13) 0.0196(12) 0.0496(15) 0.0059(11) 0.0121(11) 0.0069(10)
C1 0.0234(14) 0.0403(16) 0.0293(15) 0.0001(12) 0.0011(11) 0.0084(12)
C2 0.0241(14) 0.0361(15) 0.0314(15) 0.0002(12) 0.0076(12) 0.0093(12)
C3 0.0268(15) 0.0399(17) 0.0387(17) -0.0032(13) 0.0071(13) 0.0034(12)
C4 0.0326(16) 0.0367(17) 0.051(2) 0.0014(14) 0.0094(14) 0.0000(13)
C5 0.0426(18) 0.0299(15) 0.0509(19) 0.0093(14) 0.0116(15) 0.0036(13)
C6 0.0355(16) 0.0329(15) 0.0354(16) 0.0040(12) 0.0081(13) 0.0096(12)
C7 0.060(2) 0.0335(16) 0.0429(18) 0.0115(14) 0.0067(16) 0.0111(15)
C8 0.061(2) 0.0360(16) 0.0290(15) 0.0058(12) 0.0058(14) 0.0210(15)
C9 0.082(3) 0.0406(18) 0.0310(17) 0.0093(13) 0.0059(16) 0.0258(17)
C10 0.112(3) 0.045(2) 0.044(2) 0.0086(16) 0.000(2) 0.042(2)
C11 0.058(2) 0.088(3) 0.043(2) 0.0094(19) 0.0075(17) 0.028(2)
C12 0.0300(15) 0.0396(16) 0.0268(14) 0.0099(12) 0.0045(11) 0.0123(12)
C13 0.0239(14) 0.0313(14) 0.0309(15) 0.0077(11) 0.0015(11) 0.0059(11)
C14 0.0329(15) 0.0360(15) 0.0361(16) 0.0140(12) 0.0040(12) 0.0123(12)
C15 0.0332(16) 0.0337(15) 0.0489(18) 0.0120(13) 0.0055(14) 0.0159(13)
C16 0.0301(15) 0.0327(15) 0.0386(16) 0.0036(12) 0.0078(12) 0.0130(12)
C17 0.0257(14) 0.0241(13) 0.0337(15) 0.0065(11) 0.0054(11) 0.0048(11)
C18 0.0462(18) 0.0442(17) 0.0377(17) 0.0083(13) 0.0144(14) 0.0199(14)
C19 0.067(2) 0.0480(19) 0.0350(17) 0.0106(14) 0.0182(16) 0.0215(17)
C20 0.087(3) 0.052(2) 0.059(2) 0.0241(18) 0.033(2) 0.023(2)
C21 0.072(3) 0.076(3) 0.0354(19) 0.0103(17) 0.0042(17) 0.029(2)
C22 0.098(3) 0.081(3) 0.050(2) 0.024(2) 0.040(2) 0.041(2)
C23 0.0282(14) 0.0379(15) 0.0233(14) -0.0012(11) 0.0047(11) 0.0119(12)
C24 0.0304(14) 0.0272(13) 0.0257(14) 0.0022(11) 0.0075(11) 0.0089(11)
C25 0.0308(15) 0.0323(15) 0.0270(14) -0.0007(11) 0.0109(12) 0.0091(12)
C26 0.0262(14) 0.0258(13) 0.0302(14) 0.0019(11) 0.0081(11) 0.0088(11)
C27 0.0284(14) 0.0321(15) 0.0352(15) 0.0039(12) 0.0100(12) 0.0099(12)
C28 0.0303(15) 0.0247(14) 0.0432(17) 0.0017(12) 0.0079(13) 0.0117(11)
C29 0.0315(15) 0.0251(14) 0.0418(17) 0.0009(12) 0.0012(13) 0.0064(12)
C30 0.0488(19) 0.0352(16) 0.051(2) 0.0072(14) 0.0032(15) 0.0212(14)
C31 0.060(2) 0.050(2) 0.050(2) 0.0133(16) -0.0041(17) 0.0255(17)
C32 0.064(2) 0.0490(19) 0.0345(17) 0.0088(14) -0.0019(15) 0.0236(17)
C33 0.0472(18) 0.0340(16) 0.0308(16) 0.0017(12) 0.0008(13) 0.0126(14)
C34 0.060(2) 0.063(2) 0.0352(18) 0.0069(15) 0.0103(16) 0.0238(18)
C35 0.074(3) 0.064(2) 0.042(2) -0.0021(17) 0.0002(18) 0.035(2)
C36 0.075(3) 0.075(3) 0.063(3) 0.000(2) 0.004(2) 0.014(2)
C37 0.100(3) 0.127(4) 0.042(2) -0.014(2) 0.007(2) 0.054(3)
C38 0.139(4) 0.061(3) 0.079(3) -0.011(2) -0.015(3) 0.053(3)
C39 0.0260(14) 0.0306(15) 0.0430(17) 0.0023(12) 0.0041(12) 0.0084(11)
C40 0.0243(14) 0.0285(14) 0.0326(15) 0.0021(11) 0.0012(11) 0.0074(11)
C41 0.0250(14) 0.0365(16) 0.0433(17) 0.0070(13) 0.0053(12) 0.0066(12)
C42 0.0327(16) 0.0304(15) 0.0459(18) 0.0095(13) 0.0068(13) 0.0013(12)
C43 0.0360(16) 0.0225(13) 0.0396(16) 0.0067(12) 0.0057(13) 0.0069(12)
C44 0.0315(15) 0.0245(13) 0.0286(14) 0.0037(11) 0.0023(11) 0.0083(11)
C45 0.0402(17) 0.0263(15) 0.058(2) 0.0011(13) 0.0095(15) 0.0119(13)
C46 0.0428(18) 0.0352(16) 0.066(2) 0.0127(15) 0.0146(16) 0.0199(14)
C47 0.069(2) 0.056(2) 0.084(3) 0.021(2) 0.043(2) 0.0327(19)
C48 0.046(2) 0.060(2) 0.075(3) 0.0094(19) -0.0037(18) 0.0157(18)
C49 0.058(2) 0.046(2) 0.120(4) 0.024(2) 0.028(2) 0.0321(18)
B1 0.0306(16) 0.0246(15) 0.0248(15) 0.0026(12) 0.0054(13) 0.0040(12)
C50 0.0326(15) 0.0357(15) 0.0214(13) 0.0073(11) 0.0055(11) 0.0042(12)
C51 0.0312(16) 0.0446(17) 0.0333(16) 0.0023(13) 0.0035(13) 0.0065(13)
C52 0.0388(18) 0.074(2) 0.0355(17) 0.0127(16) 0.0074(14) 0.0212(17)
C53 0.0306(18) 0.093(3) 0.047(2) 0.027(2) 0.0046(15) 0.0077(19)
C54 0.041(2) 0.059(2) 0.063(2) 0.0216(18) -0.0029(17) -0.0157(17)
C55 0.0384(17) 0.0415(17) 0.0481(19) 0.0142(14) 0.0021(14) -0.0009(14)
C56 0.0292(14) 0.0227(13) 0.0274(14) 0.0029(11) 0.0024(11) 0.0004(11)
C57 0.0314(15) 0.0274(14) 0.0301(15) 0.0031(11) 0.0022(12) 0.0056(11)
C58 0.0372(16) 0.0402(17) 0.0288(15) -0.0016(12) 0.0067(13) 0.0058(13)
C59 0.054(2) 0.0314(16) 0.0415(18) -0.0081(13) 0.0115(15) 0.0156(14)
C60 0.085(3) 0.0277(16) 0.0449(19) 0.0056(14) 0.0168(18) 0.0217(16)
C61 0.060(2) 0.0283(15) 0.0339(16) 0.0042(12) 0.0139(14) 0.0107(14)
C62 0.0287(14) 0.0220(13) 0.0268(14) 0.0032(10) 0.0078(11) 0.0096(11)
C63 0.0337(15) 0.0277(14) 0.0295(14) 0.0049(11) 0.0046(12) 0.0093(12)
C64 0.0438(17) 0.0347(15) 0.0357(16) 0.0159(12) 0.0190(13) 0.0201(13)
C65 0.0348(16) 0.0230(14) 0.0497(18) 0.0097(12) 0.0215(14) 0.0086(12)
C66 0.0269(14) 0.0243(14) 0.0423(17) 0.0017(12) 0.0084(12) 0.0038(11)
C67 0.0289(14) 0.0249(13) 0.0309(14) 0.0036(11) 0.0054(11) 0.0107(11)
C68 0.0333(15) 0.0174(12) 0.0266(14) 0.0033(10) 0.0031(11) 0.0010(11)
C69 0.0426(17) 0.0262(14) 0.0321(15) 0.0073(11) 0.0063(13) 0.0069(12)
C70 0.0494(19) 0.0353(16) 0.0387(17) 0.0115(13) -0.0043(15) 0.0095(14)
C71 0.066(2) 0.0415(18) 0.0279(16) 0.0091(13) -0.0010(15) 0.0072(16)
C72 0.057(2) 0.0453(18) 0.0300(16) 0.0079(13) 0.0140(15) 0.0085(15)
C73 0.0418(17) 0.0333(15) 0.0293(15) 0.0072(12) 0.0061(13) 0.0059(13)

loop_
_atom_type_symbol
_atom_type_description
_atom_type_scat_dispersion_real
_atom_type_scat_dispersion_imag
_atom_type_scat_source
C C 0.0033 0.0016 'International Tables Vol C Tables 4.2.6.8 and 6.1.1.4'
H H 0.0000 0.0000 'International Tables Vol C Tables 4.2.6.8 and 6.1.1.4'
B B 0.0013 0.0007 'International Tables Vol C Tables 4.2.6.8 and 6.1.1.4'
N N 0.0061 0.0033 'International Tables Vol C Tables 4.2.6.8 and 6.1.1.4'
O O 0.0106 0.0060 'International Tables Vol C Tables 4.2.6.8 and 6.1.1.4'
Co Co 0.3494 0.9721 'International Tables Vol C Tables 4.2.6.8 and 6.1.1.4'

loop_
_geom_angle_atom_site_label_1
_geom_angle_atom_site_label_2
_geom_angle_atom_site_label_3
_geom_angle
O1 Co1 N4 106.28(8)
O1 Co1 N3 101.94(8)
N4 Co1 N3 114.64(8)
O1 Co1 N2 100.48(8)
N4 Co1 N2 116.10(8)
N3 Co1 N2 114.73(8)
O1 Co1 N1 176.51(8)
N4 Co1 N1 76.99(8)
N3 Co1 N1 77.50(8)
N2 Co1 N1 76.78(8)
O2 Co2 N10 106.61(8)
O2 Co2 N8 102.23(8)
N10 Co2 N8 115.00(8)
O2 Co2 N9 100.11(8)
N10 Co2 N9 117.25(8)
N8 Co2 N9 112.95(8)
O2 Co2 N7 176.81(8)
N10 Co2 N7 76.25(8)
N8 Co2 N7 77.51(8)
N9 Co2 N7 77.17(8)
C12 N1 C23 111.8(2)
C12 N1 C1 112.7(2)
C23 N1 C1 111.2(2)
C12 N1 Co1 106.19(15)
C23 N1 Co1 107.15(15)
C1 N1 Co1 107.34(15)
C2 N2 C6 118.2(2)
C2 N2 Co1 116.54(18)
C6 N2 Co1 125.30(18)
C13 N3 C17 118.9(2)
C13 N3 Co1 115.68(16)
C17 N3 Co1 125.35(17)
C24 N4 N10 107.36(19)
C24 N4 Co1 116.93(17)
N10 N4 Co1 135.52(16)
C6 N5 C7 123.6(2)
C17 N6 C18 122.3(2)
C39 N7 C28 113.0(2)
C39 N7 C27 111.7(2)
C28 N7 C27 111.9(2)
C39 N7 Co2 106.81(15)
C28 N7 Co2 105.13(15)
C27 N7 Co2 107.83(15)
C33 N8 C29 119.0(2)
C33 N8 Co2 125.89(18)
C29 N8 Co2 115.07(18)
C40 N9 C44 118.0(2)
C40 N9 Co2 116.12(16)
C44 N9 Co2 125.40(17)
C26 N10 N4 107.6(2)
C26 N10 Co2 116.97(16)
N4 N10 Co2 135.11(15)
C33 N11 C34 126.0(3)
C44 N12 C45 123.3(2)
N1 C1 C2 110.7(2)
N2 C2 C3 123.0(3)
N2 C2 C1 115.4(2)
C3 C2 C1 121.6(3)
C2 C3 C4 118.8(3)
C5 C4 C3 119.8(3)
C4 C5 C6 119.8(3)
N5 C6 N2 116.8(2)
N5 C6 C5 122.9(3)
N2 C6 C5 120.3(3)
N5 C7 C8 112.2(2)
C11 C8 C7 110.9(3)
C11 C8 C10 110.6(3)
C7 C8 C10 107.5(3)
C11 C8 C9 109.1(3)
C7 C8 C9 110.8(3)
C10 C8 C9 107.9(2)
N1 C12 C13 110.0(2)
N3 C13 C14 123.1(2)
N3 C13 C12 115.4(2)
C14 C13 C12 121.5(2)
C13 C14 C15 117.9(3)
C16 C15 C14 120.5(3)
C15 C16 C17 119.2(2)
N6 C17 N3 117.1(2)
N6 C17 C16 122.5(2)
N3 C17 C16 120.4(2)
N6 C18 C19 113.1(2)
C20 C19 C18 111.1(3)
C20 C19 C22 110.1(3)
C18 C19 C22 107.1(3)
C20 C19 C21 109.7(3)
C18 C19 C21 109.5(3)
C22 C19 C21 109.2(3)
N1 C23 C24 108.1(2)
N4 C24 C25 110.6(2)
N4 C24 C23 116.9(2)
C25 C24 C23 132.4(2)
C24 C25 C26 103.9(2)
N10 C26 C25 110.4(2)
N10 C26 C27 117.2(2)
C25 C26 C27 132.3(2)
N7 C27 C26 107.7(2)
N7 C28 C29 109.8(2)
N8 C29 C30 122.9(3)
N8 C29 C28 115.2(2)
C30 C29 C28 121.9(3)
C29 C30 C31 118.1(3)
C32 C31 C30 120.2(3)
C31 C32 C33 119.9(3)
N11 C33 N8 115.8(3)
N11 C33 C32 124.2(3)
N8 C33 C32 119.9(3)
N11 C34 C35 114.5(3)
C38 C35 C34 109.7(3)
C38 C35 C36 110.3(4)
C34 C35 C36 110.0(3)
C38 C35 C37 109.2(3)
C34 C35 C37 107.2(3)
C36 C35 C37 110.4(3)
N7 C39 C40 109.5(2)
N9 C40 C41 123.9(2)
N9 C40 C39 114.3(2)
C41 C40 C39 121.7(2)
C40 C41 C42 117.8(3)
C43 C42 C41 120.3(3)
C42 C43 C44 119.3(2)
N12 C44 N9 117.3(2)
N12 C44 C43 122.2(2)
N9 C44 C43 120.5(2)
N12 C45 C46 113.7(2)
C48 C46 C45 111.1(3)
C48 C46 C47 109.5(3)
C45 C46 C47 110.8(3)
C48 C46 C49 109.6(3)
C45 C46 C49 106.5(3)
C47 C46 C49 109.2(3)
C68 B1 C50 108.6(2)
C68 B1 C56 111.4(2)
C50 B1 C56 108.2(2)
C68 B1 C62 108.6(2)
C50 B1 C62 111.2(2)
C56 B1 C62 108.8(2)
C51 C50 C55 114.9(3)
C51 C50 B1 123.2(2)
C55 C50 B1 121.6(2)
C50 C51 C52 123.5(3)
C53 C52 C51 119.9(3)
C52 C53 C54 118.7(3)
C53 C54 C55 120.8(3)
C54 C55 C50 122.2(3)
C57 C56 C61 114.3(2)
C57 C56 B1 123.3(2)
C61 C56 B1 122.4(2)
C58 C57 C56 123.4(3)
C59 C58 C57 120.2(3)
C58 C59 C60 118.7(3)
C61 C60 C59 120.1(3)
C60 C61 C56 123.2(3)
C63 C62 C67 114.6(2)
C63 C62 B1 121.0(2)
C67 C62 B1 124.3(2)
C64 C63 C62 123.4(3)
C65 C64 C63 120.0(3)
C64 C65 C66 118.8(2)
C65 C66 C67 120.4(3)
C66 C67 C62 122.8(2)
C73 C68 C69 114.6(2)
C73 C68 B1 123.2(2)
C69 C68 B1 122.1(2)
C70 C69 C68 123.2(3)
C71 C70 C69 120.0(3)
C72 C71 C70 119.1(3)
C71 C72 C73 120.3(3)
C72 C73 C68 122.8(3)
C76 C75 C74 120.2(10)
C75 C76 C77 122.7(10)
C78 C77 C76 119.5(9)
C82 O3 C79 95.9(10)
C80 C79 O3 111.1(15)
C79 C80 C81 106.6(12)
C82 C81 C80 96.4(9)
O3 C82 C81 107.4(10)

loop_
_geom_bond_atom_site_label_1
_geom_bond_atom_site_label_2
_geom_bond_distance
Co1 O1 1.9379(17)
Co1 N4 2.034(2)
Co1 N3 2.102(2)
Co1 N2 2.107(2)
Co1 N1 2.192(2)
Co2 O2 1.9444(17)
Co2 N10 2.046(2)
Co2 N8 2.104(2)
Co2 N9 2.119(2)
Co2 N7 2.195(2)
N1 C12 1.470(3)
N1 C23 1.472(3)
N1 C1 1.473(3)
N2 C2 1.353(3)
N2 C6 1.364(3)
N3 C13 1.353(3)
N3 C17 1.360(3)
N4 C24 1.343(3)
N4 N10 1.375(3)
N5 C6 1.342(4)
N5 C7 1.451(4)
N6 C17 1.345(3)
N6 C18 1.449(3)
N7 C39 1.465(3)
N7 C28 1.472(3)
N7 C27 1.474(3)
N8 C33 1.360(3)
N8 C29 1.362(3)
N9 C40 1.355(3)
N9 C44 1.366(3)
N10 C26 1.341(3)
N11 C33 1.354(4)
N11 C34 1.448(4)
N12 C44 1.338(3)
N12 C45 1.447(3)
C1 C2 1.494(4)
C2 C3 1.373(4)
C3 C4 1.384(4)
C4 C5 1.353(4)
C5 C6 1.417(4)
C7 C8 1.523(4)
C8 C11 1.518(4)
C8 C10 1.529(4)
C8 C9 1.533(4)
C12 C13 1.507(4)
C13 C14 1.376(4)
C14 C15 1.388(4)
C15 C16 1.371(4)
C16 C17 1.411(4)
C18 C19 1.524(4)
C19 C20 1.521(4)
C19 C22 1.525(4)
C19 C21 1.550(5)
C23 C24 1.494(4)
C24 C25 1.384(3)
C25 C26 1.387(4)
C26 C27 1.493(4)
C28 C29 1.498(4)
C29 C30 1.379(4)
C30 C31 1.385(4)
C31 C32 1.370(4)
C32 C33 1.411(4)
C34 C35 1.519(5)
C35 C38 1.513(5)
C35 C36 1.523(5)
C35 C37 1.536(5)
C39 C40 1.513(4)
C40 C41 1.362(4)
C41 C42 1.397(4)
C42 C43 1.359(4)
C43 C44 1.413(4)
C45 C46 1.523(4)
C46 C48 1.516(5)
C46 C47 1.531(5)
C46 C49 1.538(4)
B1 C68 1.642(4)
B1 C50 1.645(4)
B1 C56 1.648(4)
B1 C62 1.652(4)
C50 C51 1.392(4)
C50 C55 1.398(4)
C51 C52 1.394(4)
C52 C53 1.374(5)
C53 C54 1.376(5)
C54 C55 1.397(4)
C56 C57 1.397(4)
C56 C61 1.398(4)
C57 C58 1.387(4)
C58 C59 1.370(4)
C59 C60 1.385(4)
C60 C61 1.384(4)
C62 C63 1.401(3)
C62 C67 1.402(3)
C63 C64 1.390(4)
C64 C65 1.377(4)
C65 C66 1.387(4)
C66 C67 1.389(4)
C68 C73 1.400(4)
C68 C69 1.405(4)
C69 C70 1.383(4)
C70 C71 1.378(4)
C71 C72 1.376(4)
C72 C73 1.388(4)
C74 C75 1.471(12)
C75 C76 1.275(12)
C76 C77 1.597(14)
C77 C78 1.448(16)
O3 C82 1.469(13)
O3 C79 1.503(19)
C79 C80 1.41(2)
C80 C81 1.551(15)
C81 C82 1.501(15)
